data_2202502
loop_
_publ_author_name
'Subha Nandhini, M.'
'M. Srinivasan'
'R. V. Krishnakumar'
'A. Mostad'
'S. Perumal'
'S. Selvaraj'
'S. Natarajan'

_publ_section_title
;
 2,6-Bis(4-methylphenyl)-3-phenylpiperidin-4-one
;
_journal_issue 10
_journal_name_full 'Acta Crystallographica Section E'
_journal_page_first o1538
_journal_page_last o1540
_journal_paper_doi 10.1107/S1600536803020063
_journal_volume 59
_journal_year 2003
_chemical_formula_moiety 'C25 H25 N O'
_chemical_formula_sum 'C25 H25 N O'
_chemical_formula_weight 355.46
_chemical_melting_point 421
_chemical_name_common 2,6-bis-4-(methylphenyl)-3-phenyl-pipridin-4-one
_chemical_name_systematic
;
 2,6-bis-4-(methylphenyl)-3-phenyl-pipridin-4-one
;
_space_group_IT_number 14
_symmetry_cell_setting monoclinic
_symmetry_space_group_name_Hall '-P 2ybc'
_symmetry_space_group_name_H-M 'P 1 21/c 1'
_atom_sites_solution_hydrogens geom
_atom_sites_solution_primary direct
_atom_sites_solution_secondary difmap
_audit_creation_method SHELXL-97
_cell_angle_alpha 90.00
_cell_angle_beta 90.75(3)
_cell_angle_gamma 90.00
_cell_formula_units_Z 4
_cell_length_a 15.214(3)
_cell_length_b 8.7408(17)
_cell_length_c 14.885(3)
_cell_measurement_reflns_used 1024
_cell_measurement_temperature 105(2)
_cell_measurement_theta_max 26.82
_cell_measurement_theta_min 1.34
_cell_volume 1979.3(7)
_computing_cell_refinement SMART
_computing_data_collection 'SMART (Bruker, 1999)'
_computing_data_reduction 'SAINT (Bruker, 1999)'
_computing_molecular_graphics 'PLATON (Spek, 1999)'
_computing_publication_material SHELXL97
_computing_structure_refinement 'SHELXL97 (Sheldrick, 1997)'
_computing_structure_solution 'SHELXS97 (Sheldrick, 1990)'
_diffrn_ambient_temperature 105(2)
_diffrn_detector_area_resol_mean 8
_diffrn_measured_fraction_theta_full 0.935
_diffrn_measured_fraction_theta_max 0.998
_diffrn_measurement_device_type 'Bruker SMART'
_diffrn_measurement_method '\w scans'
_diffrn_radiation_monochromator graphite
_diffrn_radiation_source 'fine-focus sealed tube'
_diffrn_radiation_type MoK\a
_diffrn_radiation_wavelength 0.71073
_diffrn_reflns_av_R_equivalents 0.0366
_diffrn_reflns_av_sigmaI/netI 0.0245
_diffrn_reflns_limit_h_max 19
_diffrn_reflns_limit_h_min -19
_diffrn_reflns_limit_k_max 11
_diffrn_reflns_limit_k_min -11
_diffrn_reflns_limit_l_max 17
_diffrn_reflns_limit_l_min -18
_diffrn_reflns_number 22265
_diffrn_reflns_theta_full 26.82
_diffrn_reflns_theta_max 26.82
_diffrn_reflns_theta_min 1.34
_exptl_absorpt_coefficient_mu 0.072
_exptl_absorpt_correction_T_max 0.99
_exptl_absorpt_correction_T_min 0.98
_exptl_absorpt_correction_type multi-scan
_exptl_absorpt_process_details '(SADABS; Bruker, 1998)'
_exptl_crystal_colour colourless
_exptl_crystal_density_diffrn 1.193
_exptl_crystal_density_method 'not measured'
_exptl_crystal_description prismatic
_exptl_crystal_F_000 760
_exptl_crystal_size_max 0.3
_exptl_crystal_size_mid 0.3
_exptl_crystal_size_min 0.2
_refine_diff_density_max 0.306
_refine_diff_density_min -0.218
_refine_ls_extinction_method none
_refine_ls_goodness_of_fit_ref 1.064
_refine_ls_hydrogen_treatment mixed
_refine_ls_matrix_type full
_refine_ls_number_parameters 250
_refine_ls_number_reflns 4231
_refine_ls_number_restraints 0
_refine_ls_restrained_S_all 1.064
_refine_ls_R_factor_all 0.0516
_refine_ls_R_factor_gt 0.0394
_refine_ls_shift/su_max <0.001
_refine_ls_shift/su_mean 0.000
_refine_ls_structure_factor_coef Fsqd
_refine_ls_weighting_details 'calc w = 1/[\s^2^(Fo^2^)+(0.0710P)^2^+0.5878P] where P = (Fo^2^+2Fc^2^)/3'
_refine_ls_weighting_scheme calc
_refine_ls_wR_factor_gt 0.1122
_refine_ls_wR_factor_ref 0.1275
_reflns_number_gt 3499
_reflns_number_total 4231
_reflns_threshold_expression 'I > 2\s(I)'
_cod_data_source_file ci6270.cif
_cod_data_source_block I
_cod_depositor_comments
;
The following automatic conversions were performed:

'_chemical_melting_point' value '421 K' was changed to '421' - the
value should be numeric and without a unit designator.

Automatic conversion script
Id: cif_fix_values 1646 2011-03-28 12:23:43Z adriana 

The following automatic conversions were performed:

'_chemical_melting_point' value '421 K' was changed to '421' - the
value should be numeric and without a unit designator.

Automatic conversion script
Id: cif_fix_values 1715 2011-07-08 13:25:40Z adriana 
;
_cod_original_sg_symbol_H-M 'P 21/c'
_cod_database_code 2202502
_cod_database_fobs_code 2202502

loop_
_symmetry_equiv_pos_as_xyz
'x, y, z'
'-x, y+1/2, -z+1/2'
'-x, -y, -z'
'x, -y-1/2, z-1/2'

loop_
_atom_site_label
_atom_site_fract_x
_atom_site_fract_y
_atom_site_fract_z
_atom_site_U_iso_or_equiv
_atom_site_adp_type
_atom_site_calc_flag
_atom_site_refinement_flags
_atom_site_occupancy
_atom_site_disorder_assembly
_atom_site_disorder_group
_atom_site_type_symbol
O1 0.09037(6) 1.15516(13) 0.52459(6) 0.0295(3) Uani d . 1 . . O
N1 0.12094(7) 0.99792(14) 0.27174(8) 0.0219(3) Uani d . 1 . . N
H1N 0.1199(11) 0.926(2) 0.2287(12) 0.028(4) Uiso d . 1 . . H
C2 0.19045(8) 0.96257(15) 0.33779(9) 0.0196(3) Uani d . 1 . . C
H2 0.1773 0.8650 0.3671 0.023 Uiso calc R 1 . . H
C3 0.19460(8) 1.09181(15) 0.40986(8) 0.0188(3) Uani d . 1 . . C
H3 0.2161 1.1836 0.3794 0.023 Uiso calc R 1 . . H
C4 0.10351(8) 1.13115(14) 0.44570(9) 0.0201(3) Uani d . 1 . . C
C5 0.03162(8) 1.14327(15) 0.37540(9) 0.0213(3) Uani d . 1 . . C
H5A 0.0391 1.2369 0.3414 0.026 Uiso calc R 1 . . H
H5B -0.0249 1.1480 0.4046 0.026 Uiso calc R 1 . . H
C6 0.03293(8) 1.00558(15) 0.31091(9) 0.0202(3) Uani d . 1 . . C
H6 0.0222 0.9118 0.3451 0.024 Uiso calc R 1 . . H
C7 -0.03677(8) 1.02044(15) 0.23744(9) 0.0207(3) Uani d . 1 . . C
C8 -0.12295(9) 0.97475(16) 0.25459(10) 0.0243(3) Uani d . 1 . . C
H8 -0.1377 0.9408 0.3117 0.029 Uiso calc R 1 . . H
C9 -0.18695(9) 0.97966(16) 0.18694(10) 0.0255(3) Uani d . 1 . . C
H9 -0.2443 0.9511 0.1999 0.031 Uiso calc R 1 . . H
C10 -0.16673(9) 1.02660(15) 0.10005(10) 0.0243(3) Uani d . 1 . . C
C11 -0.23384(10) 1.01837(18) 0.02469(11) 0.0325(3) Uani d . 1 . . C
H11A -0.2246 0.9270 -0.0097 0.049 Uiso calc R 1 . . H
H11B -0.2278 1.1062 -0.0135 0.049 Uiso calc R 1 . . H
H11C -0.2918 1.0167 0.0493 0.049 Uiso calc R 1 . . H
C12 -0.08107(9) 1.07638(16) 0.08426(10) 0.0253(3) Uani d . 1 . . C
H12 -0.0665 1.1110 0.0273 0.030 Uiso calc R 1 . . H
C13 -0.01697(9) 1.07544(15) 0.15180(9) 0.0233(3) Uani d . 1 . . C
H13 0.0392 1.1115 0.1400 0.028 Uiso calc R 1 . . H
C14 0.27794(8) 0.95018(15) 0.29014(9) 0.0201(3) Uani d . 1 . . C
C15 0.29775(9) 1.04761(16) 0.21899(9) 0.0245(3) Uani d . 1 . . C
H15 0.2568 1.1205 0.2004 0.029 Uiso calc R 1 . . H
C16 0.37798(9) 1.03716(18) 0.17540(10) 0.0284(3) Uani d . 1 . . C
H16 0.3897 1.1025 0.1277 0.034 Uiso calc R 1 . . H
C17 0.44086(9) 0.93007(18) 0.20232(10) 0.0279(3) Uani d . 1 . . C
C18 0.52667(10) 0.9138(2) 0.15290(13) 0.0426(4) Uani d . 1 . . C
H18A 0.5702 0.8697 0.1923 0.064 Uiso calc R 1 . . H
H18B 0.5461 1.0128 0.1335 0.064 Uiso calc R 1 . . H
H18C 0.5181 0.8487 0.1016 0.064 Uiso calc R 1 . . H
C19 0.42182(9) 0.83518(17) 0.27457(10) 0.0273(3) Uani d . 1 . . C
H19 0.4635 0.7646 0.2944 0.033 Uiso calc R 1 . . H
C20 0.34135(9) 0.84430(16) 0.31762(9) 0.0234(3) Uani d . 1 . . C
H20 0.3297 0.7790 0.3653 0.028 Uiso calc R 1 . . H
C21 0.26176(8) 1.05322(15) 0.48246(8) 0.0196(3) Uani d . 1 . . C
C22 0.34282(9) 1.12744(16) 0.48517(9) 0.0245(3) Uani d . 1 . . C
H22 0.3540 1.2061 0.4448 0.029 Uiso calc R 1 . . H
C23 0.40729(9) 1.08526(18) 0.54762(10) 0.0294(3) Uani d . 1 . . C
H23 0.4611 1.1356 0.5487 0.035 Uiso calc R 1 . . H
C24 0.39130(10) 0.96833(18) 0.60814(10) 0.0304(3) Uani d . 1 . . C
H24 0.4344 0.9399 0.6498 0.036 Uiso calc R 1 . . H
C25 0.31059(10) 0.89373(18) 0.60640(10) 0.0290(3) Uani d . 1 . . C
H25 0.2996 0.8154 0.6470 0.035 Uiso calc R 1 . . H
C26 0.24649(9) 0.93610(16) 0.54405(9) 0.0237(3) Uani d . 1 . . C
H26 0.1926 0.8858 0.5433 0.028 Uiso calc R 1 . . H

loop_
_atom_site_aniso_label
_atom_site_aniso_U_11
_atom_site_aniso_U_22
_atom_site_aniso_U_33
_atom_site_aniso_U_12
_atom_site_aniso_U_13
_atom_site_aniso_U_23
O1 0.0289(5) 0.0396(6) 0.0200(5) 0.0080(4) 0.0029(4) -0.0032(4)
N1 0.0183(5) 0.0285(6) 0.0189(5) 0.0026(5) 0.0004(4) -0.0054(5)
C2 0.0189(6) 0.0199(6) 0.0198(6) 0.0013(5) 0.0011(5) -0.0003(5)
C3 0.0196(6) 0.0187(6) 0.0180(6) -0.0005(5) 0.0015(5) 0.0011(5)
C4 0.0230(6) 0.0169(6) 0.0205(6) 0.0006(5) 0.0027(5) 0.0002(5)
C5 0.0199(6) 0.0224(6) 0.0216(6) 0.0027(5) 0.0024(5) -0.0010(5)
C6 0.0190(6) 0.0203(6) 0.0213(6) 0.0003(5) 0.0021(5) -0.0005(5)
C7 0.0201(6) 0.0188(6) 0.0230(7) 0.0013(5) 0.0005(5) -0.0038(5)
C8 0.0224(7) 0.0268(7) 0.0237(7) 0.0000(5) 0.0030(5) -0.0038(5)
C9 0.0186(6) 0.0264(7) 0.0314(8) -0.0003(5) 0.0015(5) -0.0052(6)
C10 0.0254(7) 0.0179(6) 0.0293(7) 0.0039(5) -0.0061(5) -0.0037(5)
C11 0.0321(8) 0.0296(8) 0.0356(8) 0.0008(6) -0.0107(6) -0.0005(6)
C12 0.0289(7) 0.0225(7) 0.0243(7) 0.0023(5) -0.0001(5) 0.0025(5)
C13 0.0206(6) 0.0215(6) 0.0279(7) -0.0004(5) 0.0012(5) 0.0010(5)
C14 0.0185(6) 0.0232(6) 0.0186(6) -0.0002(5) -0.0004(5) -0.0055(5)
C15 0.0220(7) 0.0279(7) 0.0238(7) 0.0024(5) 0.0011(5) -0.0001(5)
C16 0.0272(7) 0.0343(8) 0.0239(7) -0.0034(6) 0.0045(6) -0.0011(6)
C17 0.0194(6) 0.0346(8) 0.0297(7) -0.0034(6) 0.0034(5) -0.0136(6)
C18 0.0268(8) 0.0513(10) 0.0502(10) -0.0015(7) 0.0141(7) -0.0149(8)
C19 0.0202(6) 0.0303(7) 0.0313(7) 0.0046(5) -0.0047(5) -0.0100(6)
C20 0.0233(6) 0.0253(7) 0.0217(6) 0.0020(5) -0.0021(5) -0.0028(5)
C21 0.0198(6) 0.0218(6) 0.0173(6) 0.0022(5) 0.0010(5) -0.0029(5)
C22 0.0249(7) 0.0236(7) 0.0250(7) -0.0017(5) 0.0013(5) -0.0013(5)
C23 0.0229(7) 0.0312(7) 0.0339(8) -0.0014(6) -0.0034(6) -0.0069(6)
C24 0.0286(7) 0.0359(8) 0.0265(7) 0.0072(6) -0.0080(6) -0.0041(6)
C25 0.0325(8) 0.0314(7) 0.0232(7) 0.0048(6) 0.0000(6) 0.0047(6)
C26 0.0221(7) 0.0265(7) 0.0226(7) 0.0003(5) 0.0019(5) 0.0011(5)

loop_
_atom_type_symbol
_atom_type_description
_atom_type_scat_dispersion_real
_atom_type_scat_dispersion_imag
_atom_type_scat_source
C C 0.0033 0.0016 'International Tables Vol C Tables 4.2.6.8 and 6.1.1.4'
H H 0.0000 0.0000 'International Tables Vol C Tables 4.2.6.8 and 6.1.1.4'
O O 0.0106 0.0060 'International Tables Vol C Tables 4.2.6.8 and 6.1.1.4'
N N 0.0061 0.0033 'International Tables Vol C Tables 4.2.6.8 and 6.1.1.4'

loop_
_geom_angle_atom_site_label_1
_geom_angle_atom_site_label_2
_geom_angle_atom_site_label_3
_geom_angle
C2 N1 C6 113.36(10)
C2 N1 H1N 109.8(11)
C6 N1 H1N 107.9(11)
N1 C2 C14 109.28(10)
N1 C2 C3 109.32(10)
C14 C2 C3 110.18(10)
N1 C2 H2 109.3
C14 C2 H2 109.3
C3 C2 H2 109.3
C21 C3 C4 113.99(10)
C21 C3 C2 110.51(10)
C4 C3 C2 111.96(10)
C21 C3 H3 106.6
C4 C3 H3 106.6
C2 C3 H3 106.6
O1 C4 C5 122.20(12)
O1 C4 C3 122.56(12)
C5 C4 C3 115.21(11)
C4 C5 C6 111.26(10)
C4 C5 H5A 109.4
C6 C5 H5A 109.4
C4 C5 H5B 109.4
C6 C5 H5B 109.4
H5A C5 H5B 108.0
N1 C6 C7 110.46(11)
N1 C6 C5 107.60(10)
C7 C6 C5 111.56(10)
N1 C6 H6 109.1
C7 C6 H6 109.1
C5 C6 H6 109.1
C8 C7 C13 118.58(12)
C8 C7 C6 119.47(12)
C13 C7 C6 121.93(12)
C9 C8 C7 120.54(13)
C9 C8 H8 119.7
C7 C8 H8 119.7
C8 C9 C10 121.27(13)
C8 C9 H9 119.4
C10 C9 H9 119.4
C9 C10 C12 117.72(13)
C9 C10 C11 121.34(13)
C12 C10 C11 120.90(13)
C10 C11 H11A 109.5
C10 C11 H11B 109.5
H11A C11 H11B 109.5
C10 C11 H11C 109.5
H11A C11 H11C 109.5
H11B C11 H11C 109.5
C13 C12 C10 121.55(13)
C13 C12 H12 119.2
C10 C12 H12 119.2
C12 C13 C7 120.21(13)
C12 C13 H13 119.9
C7 C13 H13 119.9
C20 C14 C15 118.19(12)
C20 C14 C2 121.14(12)
C15 C14 C2 120.65(12)
C16 C15 C14 120.86(13)
C16 C15 H15 119.6
C14 C15 H15 119.6
C15 C16 C17 120.84(14)
C15 C16 H16 119.6
C17 C16 H16 119.6
C19 C17 C16 118.26(13)
C19 C17 C18 120.62(14)
C16 C17 C18 121.10(15)
C17 C18 H18A 109.5
C17 C18 H18B 109.5
H18A C18 H18B 109.5
C17 C18 H18C 109.5
H18A C18 H18C 109.5
H18B C18 H18C 109.5
C20 C19 C17 121.00(13)
C20 C19 H19 119.5
C17 C19 H19 119.5
C19 C20 C14 120.83(13)
C19 C20 H20 119.6
C14 C20 H20 119.6
C22 C21 C26 118.50(12)
C22 C21 C3 120.35(12)
C26 C21 C3 121.01(12)
C23 C22 C21 120.77(13)
C23 C22 H22 119.6
C21 C22 H22 119.6
C24 C23 C22 120.08(13)
C24 C23 H23 120.0
C22 C23 H23 120.0
C23 C24 C25 119.75(13)
C23 C24 H24 120.1
C25 C24 H24 120.1
C26 C25 C24 120.01(14)
C26 C25 H25 120.0
C24 C25 H25 120.0
C25 C26 C21 120.89(13)
C25 C26 H26 119.6
C21 C26 H26 119.6

loop_
_geom_bond_atom_site_label_1
_geom_bond_atom_site_label_2
_geom_bond_site_symmetry_2
_geom_bond_distance
_geom_bond_publ_flag
O1 C4 . 1.2120(16) yes
N1 C2 . 1.4675(17) yes
N1 C6 . 1.4689(17) yes
N1 H1N . 0.895(18) ?
C2 C14 . 1.5202(18) ?
C2 C3 . 1.5586(18) yes
C2 H2 . 0.98 ?
C3 C21 . 1.5154(17) ?
C3 C4 . 1.5306(18) yes
C3 H3 . 0.98 ?
C4 C5 . 1.5075(18) yes
C5 C6 . 1.5398(18) yes
C5 H5A . 0.97 ?
C5 H5B . 0.97 ?
C6 C7 . 1.5188(18) ?
C6 H6 . 0.98 ?
C7 C8 . 1.3974(19) ?
C7 C13 . 1.3989(19) ?
C8 C9 . 1.392(2) ?
C8 H8 . 0.93 ?
C9 C10 . 1.395(2) ?
C9 H9 . 0.93 ?
C10 C12 . 1.397(2) ?
C10 C11 . 1.5087(19) ?
C11 H11A . 0.96 ?
C11 H11B . 0.96 ?
C11 H11C . 0.96 ?
C12 C13 . 1.3915(19) ?
C12 H12 . 0.93 ?
C13 H13 . 0.93 ?
C14 C20 . 1.3944(19) ?
C14 C15 . 1.3950(19) ?
C15 C16 . 1.393(2) ?
C15 H15 . 0.93 ?
C16 C17 . 1.394(2) ?
C16 H16 . 0.93 ?
C17 C19 . 1.392(2) ?
C17 C18 . 1.514(2) ?
C18 H18A . 0.96 ?
C18 H18B . 0.96 ?
C18 H18C . 0.96 ?
C19 C20 . 1.392(2) ?
C19 H19 . 0.93 ?
C20 H20 . 0.93 ?
C21 C22 . 1.3937(19) ?
C21 C26 . 1.3957(19) ?
C22 C23 . 1.392(2) ?
C22 H22 . 0.93 ?
C23 C24 . 1.386(2) ?
C23 H23 . 0.93 ?
C24 C25 . 1.390(2) ?
C24 H24 . 0.93 ?
C25 C26 . 1.388(2) ?
C25 H25 . 0.93 ?
C26 H26 . 0.93 ?

loop_
_geom_hbond_atom_site_label_D
_geom_hbond_atom_site_label_H
_geom_hbond_atom_site_label_A
_geom_hbond_site_symmetry_A
_geom_hbond_distance_DH
_geom_hbond_distance_HA
_geom_hbond_distance_DA
_geom_hbond_angle_DHA
C8 H8 O1 3_576 0.93 2.67 3.507(2) 150
C6 H6 O1 3_576 0.98 2.67 3.407(2) 132
C2 H2 Cg1 2_545 0.98 3.22 4.051(2) 143
C5 H5A Cg1 2_555 0.97 2.70 3.573(2) 150
C25 H25 Cg2 4_576 0.93 2.83 3.662(2) 150
C20 H20 Cg3 . 0.93 3.36 3.702(2) 104

loop_
_geom_torsion_atom_site_label_1
_geom_torsion_atom_site_label_2
_geom_torsion_atom_site_label_3
_geom_torsion_atom_site_label_4
_geom_torsion
_geom_torsion_publ_flag
C6 N1 C2 C14 177.47(10) y
C6 N1 C2 C3 -61.87(14) yes
N1 C2 C3 C21 176.25(10) y
C14 C2 C3 C21 -63.64(13) ?
N1 C2 C3 C4 48.01(14) yes
C14 C2 C3 C4 168.12(10) ?
C21 C3 C4 O1 12.12(18) ?
C2 C3 C4 O1 138.49(13) y
C21 C3 C4 C5 -169.87(11) ?
C2 C3 C4 C5 -43.50(15) yes
O1 C4 C5 C6 -134.20(13) ?
C3 C4 C5 C6 47.79(15) yes
C2 N1 C6 C7 -172.15(11) ?
C2 N1 C6 C5 65.86(14) yes
C4 C5 C6 N1 -56.19(14) yes
C4 C5 C6 C7 -177.50(10) y
N1 C6 C7 C8 156.83(12) ?
C5 C6 C7 C8 -83.54(15) ?
N1 C6 C7 C13 -21.63(17) ?
C5 C6 C7 C13 98.01(14) ?
C13 C7 C8 C9 1.9(2) ?
C6 C7 C8 C9 -176.59(12) ?
C7 C8 C9 C10 1.5(2) ?
C8 C9 C10 C12 -3.3(2) ?
C8 C9 C10 C11 174.35(13) ?
C9 C10 C12 C13 1.8(2) ?
C11 C10 C12 C13 -175.88(13) ?
C10 C12 C13 C7 1.5(2) ?
C8 C7 C13 C12 -3.4(2) ?
C6 C7 C13 C12 175.06(12) ?
N1 C2 C14 C20 -144.21(12) ?
C3 C2 C14 C20 95.65(14) ?
N1 C2 C14 C15 37.46(16) ?
C3 C2 C14 C15 -82.68(14) ?
C20 C14 C15 C16 1.3(2) ?
C2 C14 C15 C16 179.70(12) ?
C14 C15 C16 C17 -0.6(2) ?
C15 C16 C17 C19 -0.8(2) ?
C15 C16 C17 C18 177.53(14) ?
C16 C17 C19 C20 1.5(2) ?
C18 C17 C19 C20 -176.85(13) ?
C17 C19 C20 C14 -0.8(2) ?
C15 C14 C20 C19 -0.64(19) ?
C2 C14 C20 C19 -179.01(12) ?
C4 C3 C21 C22 -127.95(13) ?
C2 C3 C21 C22 104.92(14) ?
C4 C3 C21 C26 56.45(16) ?
C2 C3 C21 C26 -70.68(15) ?
C26 C21 C22 C23 0.3(2) ?
C3 C21 C22 C23 -175.41(12) ?
C21 C22 C23 C24 -0.1(2) ?
C22 C23 C24 C25 -0.2(2) ?
C23 C24 C25 C26 0.2(2) ?
C24 C25 C26 C21 0.1(2) ?
C22 C21 C26 C25 -0.3(2) ?
C3 C21 C26 C25 175.39(12) ?
